data_1571301
loop_
_publ_author_name
'Wang, Xinrui'
'Gopalsamy, Karuppasamy'
'Clavier, Gilles'
'Maurin, Guillaume'
'Ding, Bin'
'Tissot, Antoine'
'Serre, Christian'

_publ_section_title
;
 Lanthanide MOF-based luminescent sensor arrays for the detection of
 castration-resistant prostate cancer curing drugs and biomarkers.
;
_journal_issue 17
_journal_name_full 'Chemical science'
_journal_page_first 6488
_journal_page_last 6499
_journal_paper_doi 10.1039/d3sc06899d
_journal_volume 15
_journal_year 2024
_chemical_formula_sum 'C48.75 H32.25 N9.25 O14 Tb2'
_chemical_formula_weight 1289.43
_space_group_crystal_system monoclinic
_space_group_IT_number 15
_space_group_name_Hall '-C 2yc'
_space_group_name_H-M_alt 'C 1 2/c 1'
_atom_sites_solution_hydrogens mixed
_audit_creation_method SHELXL-2013
_audit_update_record
;
2022-10-18 deposited with the CCDC.	2024-03-26 downloaded from the CCDC.
;
_cell_angle_alpha 90
_cell_angle_beta 101.482(4)
_cell_angle_gamma 90
_cell_formula_units_Z 8
_cell_length_a 22.681(5)
_cell_length_b 13.694(3)
_cell_length_c 35.586(7)
_cell_measurement_reflns_used 9973
_cell_measurement_temperature 296(2)
_cell_measurement_theta_max 28.27
_cell_measurement_theta_min 2.34
_cell_volume 10832(4)
_computing_cell_refinement 'Bruker SMART'
_computing_data_collection 'Bruker SMART'
_computing_data_reduction 'Bruker SAINT'
_computing_molecular_graphics 'Bruker SHELXTL'
_computing_publication_material 'Bruker SHELXTL'
_computing_structure_refinement 'SHELXL-2013 (Sheldrick, 2013)'
_computing_structure_solution 'Bruker SHELXTL'
_diffrn_ambient_temperature 296(2)
_diffrn_measured_fraction_theta_full 0.979
_diffrn_measured_fraction_theta_max 0.968
_diffrn_measurement_device_type 'CCD area detector'
_diffrn_measurement_method 'phi and omega scans'
_diffrn_radiation_type MoK\a
_diffrn_radiation_wavelength 0.71073
_diffrn_reflns_av_R_equivalents 0.0775
_diffrn_reflns_av_unetI/netI 0.0951
_diffrn_reflns_Laue_measured_fraction_full 0.979
_diffrn_reflns_Laue_measured_fraction_max 0.968
_diffrn_reflns_limit_h_max 28
_diffrn_reflns_limit_h_min -27
_diffrn_reflns_limit_k_max 17
_diffrn_reflns_limit_k_min -14
_diffrn_reflns_limit_l_max 37
_diffrn_reflns_limit_l_min -44
_diffrn_reflns_number 26591
_diffrn_reflns_point_group_measured_fraction_full 0.979
_diffrn_reflns_point_group_measured_fraction_max 0.968
_diffrn_reflns_theta_full 25.242
_diffrn_reflns_theta_max 26.500
_diffrn_reflns_theta_min 1.747
_exptl_absorpt_coefficient_mu 2.660
_exptl_absorpt_correction_type multi-scan
_exptl_absorpt_process_details SADABS
_exptl_crystal_colour COLOURLESS
_exptl_crystal_density_diffrn 1.581
_exptl_crystal_density_meas ?
_exptl_crystal_description BLOCK
_exptl_crystal_F_000 5052
_exptl_crystal_size_max 0.220
_exptl_crystal_size_mid 0.210
_exptl_crystal_size_min 0.180
_exptl_transmission_factor_max 0.646
_exptl_transmission_factor_min 0.592
_platon_squeeze_details
; The unit cell contains 56 water molecules 
which have been treated as a diffuse contribution to 
the overall scattering without specific atom positions by SQUEEZE/PLATON. 
;
_refine_diff_density_max 7.185
_refine_diff_density_min -8.169
_refine_diff_density_rms 0.403
_refine_ls_extinction_coef 0.00114(11)
_refine_ls_extinction_expression Fc^*^=kFc[1+0.001xFc^2^\l^3^/sin(2\q)]^-1/4^
_refine_ls_extinction_method SHELXL
_refine_ls_goodness_of_fit_ref 1.005
_refine_ls_hydrogen_treatment constr
_refine_ls_matrix_type full
_refine_ls_number_parameters 698
_refine_ls_number_reflns 10884
_refine_ls_number_restraints 70
_refine_ls_restrained_S_all 1.002
_refine_ls_R_factor_all 0.1329
_refine_ls_R_factor_gt 0.1254
_refine_ls_shift/su_max 0.000
_refine_ls_shift/su_mean 0.000
_refine_ls_structure_factor_coef Fsqd
_refine_ls_weighting_details
; 
 w=1/[\s^2^(Fo^2^)+(0.1570P)^2^+1921.6084P] 
 where P=(Fo^2^+2Fc^2^)/3 
;
_refine_ls_weighting_scheme calc
_refine_ls_wR_factor_gt 0.3347
_refine_ls_wR_factor_ref 0.3392
_reflns_Friedel_coverage 0.000
_reflns_number_gt 9612
_reflns_number_total 10884
_reflns_threshold_expression 'I > 2\s(I)'
_cod_data_source_file d3sc06899d2.cif
_cod_data_source_block n200629b
_cod_depositor_comments
;
The following automatic conversions were performed:

data item '_exptl_absorpt_correction_type' value 'MULTI-SCAN' was
changed to 'multi-scan' in accordance with the
/home/data/users/saulius/crontab/automatic-downloads/rss-feeds/RSC/lib/dictionaries/cif_core.dic
dictionary named 'cif_core.dic' version 2.4.2 last updated on
2011-04-26.

data item '_exptl_crystal_density_meas' value 'NONE' was changed to
'?' -- the value is perceived as not measured.

Automatic conversion script
Id: cif_fix_values 8170 2020-07-09 18:12:32Z antanas 

 Adding full bibliography for 1571301--1571302.cif.
;
_cod_original_sg_symbol_H-M 'C 2/c'
_cod_database_code 1571301
_shelx_space_group_comment
; 
The symmetry employed for this shelxl refinement is uniquely defined 
by the following loop, which should always be used as a source of 
symmetry information in preference to the above space-group names. 
They are only intended as comments. 
;
_shelx_estimated_absorpt_t_min 0.592
_shelx_estimated_absorpt_t_max 0.646
_shelxl_version_number 2013-2

loop_
_space_group_symop_operation_xyz
'x, y, z'
'-x, y, -z+1/2'
'x+1/2, y+1/2, z'
'-x+1/2, y+1/2, -z+1/2'
'-x, -y, -z'
'x, -y, z-1/2'
'-x+1/2, -y+1/2, -z'
'x+1/2, -y+1/2, z-1/2'

loop_
_atom_site_label
_atom_site_type_symbol
_atom_site_fract_x
_atom_site_fract_y
_atom_site_fract_z
_atom_site_U_iso_or_equiv
_atom_site_adp_type
_atom_site_occupancy
_atom_site_site_symmetry_order
_atom_site_calc_flag
_atom_site_refinement_flags_posn
_atom_site_refinement_flags_adp
_atom_site_refinement_flags_occupancy
_atom_site_disorder_assembly
_atom_site_disorder_group
Tb1 Tb 0.17046(4) 0.72026(6) 0.25858(2) 0.0190(3) Uani 1 1 d . . . . .
Tb2 Tb -0.22599(4) 0.48865(6) 0.17438(2) 0.0191(3) Uani 1 1 d D . . . .
N10 N -0.043(2) 0.338(4) 0.1798(5) 0.052(5) Uani 0.25 1 d D U P A 1
O14 O -0.1338(18) 0.398(5) 0.1782(7) 0.052(5) Uani 0.25 1 d D U P A 1
C49 C -0.080(2) 0.408(4) 0.1778(5) 0.052(5) Uani 0.25 1 d D U P A 1
H49 H -0.0658 0.4715 0.1759 0.062 Uiso 0.25 1 calc R U P A 1
C50 C 0.020(2) 0.367(6) 0.1788(11) 0.052(6) Uani 0.25 1 d D U P A 1
H50A H 0.0230 0.4376 0.1789 0.078 Uiso 0.25 1 d R U P A 1
H50B H 0.0379 0.3407 0.1585 0.078 Uiso 0.25 1 d R U P A 1
H50C H 0.0407 0.3416 0.2032 0.078 Uiso 0.25 1 d R U P A 1
C51 C -0.055(4) 0.232(4) 0.1829(13) 0.053(5) Uani 0.25 1 d D U P A 1
H51A H -0.0735 0.2058 0.2028 0.079 Uiso 0.25 1 d R U P A 1
H51B H -0.0191 0.1953 0.1816 0.079 Uiso 0.25 1 d R U P A 1
H51C H -0.0823 0.2286 0.1586 0.079 Uiso 0.25 1 d R U P A 1
O14' O -0.1322(7) 0.4135(19) 0.1685(7) 0.052(5) Uani 0.75 1 d D . P A 2
H14A H -0.1330 0.3460 0.1766 0.078 Uiso 0.75 1 d R U P A 2
H14B H -0.0989 0.4468 0.1844 0.078 Uiso 0.75 1 d R U P A 2
O1 O 0.1491(7) 0.5764(10) 0.2238(4) 0.036(3) Uani 1 1 d . . . . .
O2 O 0.1934(6) 0.4579(10) 0.2611(4) 0.036(3) Uani 1 1 d . . . . .
O3 O 0.2434(6) 0.1485(8) 0.2018(4) 0.026(3) Uani 1 1 d . . . . .
O4 O 0.2040(6) 0.1181(9) 0.1417(4) 0.030(3) Uani 1 1 d . . . . .
O5 O 0.1204(6) 0.7811(11) 0.1939(4) 0.035(3) Uani 1 1 d . . . . .
O6 O 0.0665(6) 0.7352(11) 0.2369(4) 0.032(3) Uani 1 1 d . . . . .
O7 O -0.1736(7) 0.5899(12) 0.1322(4) 0.039(3) Uani 1 1 d . . . . .
O8 O -0.1413(5) 0.6103(9) 0.1941(4) 0.023(2) Uani 1 1 d . . . . .
O9 O 0.1752(8) 0.8108(10) 0.3181(4) 0.043(4) Uani 1 1 d . . . . .
O10 O 0.1789(10) 0.8939(12) 0.2665(4) 0.055(5) Uani 1 1 d . . . . .
O11 O 0.2557(6) 1.2355(9) 0.2762(3) 0.028(3) Uani 1 1 d . . . . .
O12 O 0.2414(8) 1.3213(10) 0.3266(3) 0.036(3) Uani 1 1 d . . . . .
O13 O -0.3248(8) 0.4609(12) 0.1857(6) 0.053(4) Uani 1 1 d . . . . .
H13A H -0.3344 0.3920 0.1833 0.080 Uiso 1 1 d R U . . .
H13B H -0.3533 0.4974 0.1673 0.080 Uiso 1 1 d R U . . .
N1 N 0.0795(15) 0.553(2) -0.0282(7) 0.077(8) Uani 1 1 d . . . . .
N2 N 0.078(2) 0.645(3) -0.0381(9) 0.14(2) Uani 1 1 d . . . . .
N3 N 0.056(4) 0.565(4) -0.0889(13) 0.26(4) Uani 1 1 d . . . . .
N4 N -0.0364(12) 0.8950(18) -0.0479(6) 0.058(6) Uani 1 1 d . . . . .
N5 N -0.0853(14) 0.907(3) -0.0722(8) 0.088(10) Uani 1 1 d . . . . .
N6 N -0.0094(18) 0.948(3) -0.0996(8) 0.104(12) Uani 1 1 d . . . . .
N7 N 0.2110(8) 1.0899(15) 0.5440(4) 0.036(4) Uani 1 1 d . . . . .
N8 N 0.1714(8) 1.1473(18) 0.5590(5) 0.049(5) Uani 1 1 d . . . . .
N9 N 0.2315(7) 1.0701(10) 0.6064(4) 0.024(3) Uani 1 1 d . . . . .
C1 C 0.1690(8) 0.4907(12) 0.2302(5) 0.024(4) Uani 1 1 d . . . . .
C2 C 0.1614(8) 0.4245(14) 0.1947(5) 0.025(4) Uani 1 1 d . . . . .
C3 C 0.1395(8) 0.4663(12) 0.1578(4) 0.022(4) Uani 1 1 d . . . . .
H3 H 0.1271 0.5311 0.1551 0.026 Uiso 1 1 calc R U . . .
C4 C 0.1373(9) 0.4052(15) 0.1255(5) 0.033(5) Uani 1 1 d . . . . .
C5 C 0.1578(11) 0.3104(14) 0.1305(5) 0.037(5) Uani 1 1 d . . . . .
H5 H 0.1568 0.2710 0.1091 0.044 Uiso 1 1 calc R U . . .
C6 C 0.1799(8) 0.2723(13) 0.1669(5) 0.026(4) Uani 1 1 d . . . . .
C7 C 0.1819(8) 0.3310(13) 0.1993(5) 0.024(4) Uani 1 1 d . . . . .
H7 H 0.1971 0.3064 0.2237 0.029 Uiso 1 1 calc R U . . .
C8 C 0.2093(8) 0.1748(13) 0.1694(6) 0.026(4) Uani 1 1 d . . . . .
C9 C 0.1175(14) 0.4486(15) 0.0860(6) 0.053(7) Uani 1 1 d . . . . .
C10 C 0.1247(13) 0.5463(18) 0.0780(7) 0.051(6) Uani 1 1 d . . . . .
H10 H 0.1378 0.5898 0.0980 0.062 Uiso 1 1 calc R U . . .
C11 C 0.1122(15) 0.582(2) 0.0387(8) 0.067(9) Uani 1 1 d . . . . .
H11 H 0.1185 0.6469 0.0334 0.081 Uiso 1 1 calc R U . . .
C12 C 0.0921(14) 0.520(2) 0.0111(6) 0.056(7) Uani 1 1 d . . . . .
C13 C 0.0814(18) 0.419(2) 0.0181(8) 0.076(11) Uani 1 1 d . . . . .
H13C H 0.0681 0.3751 -0.0018 0.092 Uiso 1 1 calc R U . . .
C14 C 0.0921(17) 0.3895(18) 0.0566(7) 0.067(10) Uani 1 1 d . . . . .
H14 H 0.0814 0.3265 0.0622 0.081 Uiso 1 1 calc R U . . .
C15 C 0.058(5) 0.502(3) -0.0589(13) 0.22(5) Uani 1 1 d . . . . .
H15 H 0.0462 0.4369 -0.0601 0.268 Uiso 1 1 calc R U . . .
C16 C 0.065(3) 0.662(5) -0.0739(17) 0.133(18) Uani 1 1 d . U . . .
H16 H 0.0617 0.7218 -0.0868 0.160 Uiso 1 1 calc R U . . .
C17 C 0.0712(9) 0.7557(13) 0.2025(5) 0.028(4) Uani 1 1 d . . . . .
C18 C 0.0147(9) 0.7460(16) 0.1714(5) 0.031(4) Uani 1 1 d . . . . .
C19 C -0.0387(8) 0.6915(12) 0.1744(5) 0.021(3) Uani 1 1 d . U . . .
H19 H -0.0373 0.6585 0.1974 0.025 Uiso 1 1 calc R U . . .
C20 C -0.0835(9) 0.6834(14) 0.1519(5) 0.029(4) Uani 1 1 d . U . . .
C21 C -0.0850(9) 0.7164(14) 0.1133(5) 0.031(4) Uani 1 1 d . . . . .
H21 H -0.1189 0.7059 0.0942 0.037 Uiso 1 1 calc R U . . .
C22 C -0.0355(9) 0.7639(16) 0.1053(6) 0.034(4) Uani 1 1 d . . . . .
C23 C 0.0142(9) 0.7794(17) 0.1342(6) 0.037(5) Uani 1 1 d . . . . .
H23 H 0.0475 0.8123 0.1289 0.044 Uiso 1 1 calc R U . . .
C24 C -0.1370(8) 0.6265(12) 0.1586(5) 0.021(3) Uani 1 1 d . . . . .
C25 C -0.0346(10) 0.7991(18) 0.0656(6) 0.040(5) Uani 1 1 d . . . . .
C26 C -0.0896(12) 0.832(2) 0.0423(8) 0.057(7) Uani 1 1 d . . . . .
H26 H -0.1252 0.8317 0.0515 0.069 Uiso 1 1 calc R U . . .
C27 C -0.0884(14) 0.865(3) 0.0041(10) 0.073(9) Uani 1 1 d . . . . .
H27 H -0.1237 0.8856 -0.0121 0.088 Uiso 1 1 calc R U . . .
C28 C -0.0358(12) 0.866(2) -0.0081(7) 0.051(6) Uani 1 1 d . . . . .
C29 C 0.0172(13) 0.840(3) 0.0147(7) 0.062(8) Uani 1 1 d . . . . .
H29 H 0.0531 0.8451 0.0059 0.074 Uiso 1 1 calc R U . . .
C30 C 0.0171(14) 0.806(2) 0.0511(7) 0.061(8) Uani 1 1 d . . . . .
H30 H 0.0534 0.7874 0.0664 0.074 Uiso 1 1 calc R U . . .
C31 C 0.013(2) 0.925(3) -0.0611(10) 0.101(15) Uani 1 1 d . . . . .
H31 H 0.0523 0.9285 -0.0477 0.121 Uiso 1 1 calc R U . . .
C32 C -0.0677(16) 0.940(4) -0.1025(9) 0.108(18) Uani 1 1 d . . . . .
H32 H -0.0948 0.9566 -0.1248 0.130 Uiso 1 1 calc R U . . .
C33 C 0.1808(9) 0.8927(14) 0.3004(5) 0.029(4) Uani 1 1 d . . . . .
C34 C 0.1943(8) 0.9797(12) 0.3237(5) 0.020(3) Uani 1 1 d . U . . .
C35 C 0.1933(11) 0.9824(13) 0.3633(5) 0.033(5) Uani 1 1 d . . . . .
H35 H 0.1819 0.9274 0.3754 0.040 Uiso 1 1 calc R U . . .
C36 C 0.2099(10) 1.0702(14) 0.3845(5) 0.034(4) Uani 1 1 d . . . . .
C37 C 0.2241(10) 1.1523(14) 0.3662(5) 0.030(4) Uani 1 1 d . . . . .
H37 H 0.2332 1.2102 0.3798 0.036 Uiso 1 1 calc R U . . .
C38 C 0.2251(11) 1.1489(14) 0.3269(5) 0.035(5) Uani 1 1 d . . . . .
C39 C 0.2101(6) 1.0683(11) 0.3062(4) 0.012(3) Uani 1 1 d . U . . .
H39 H 0.2098 1.0692 0.2801 0.015 Uiso 1 1 calc R U . . .
C40 C 0.2427(8) 1.2432(13) 0.3087(5) 0.021(3) Uani 1 1 d . . . . .
C41 C 0.2069(11) 1.0717(15) 0.4258(6) 0.040(5) Uani 1 1 d . . . . .
C42 C 0.1883(16) 1.1548(19) 0.4422(7) 0.063(9) Uani 1 1 d . . . . .
H42 H 0.1750 1.2083 0.4267 0.076 Uiso 1 1 calc R U . . .
C43 C 0.1889(13) 1.1606(14) 0.4810(6) 0.046(6) Uani 1 1 d . . . . .
H43 H 0.1754 1.2167 0.4914 0.056 Uiso 1 1 calc R U . . .
C44 C 0.2102(10) 1.0807(17) 0.5048(5) 0.037(5) Uani 1 1 d . . . . .
C45 C 0.2290(16) 1.003(2) 0.4898(7) 0.065(8) Uani 1 1 d . . . . .
H45 H 0.2417 0.9507 0.5059 0.078 Uiso 1 1 calc R U . . .
C46 C 0.2315(14) 0.9939(16) 0.4507(6) 0.050(6) Uani 1 1 d . . . . .
H46 H 0.2485 0.9392 0.4416 0.060 Uiso 1 1 calc R U . . .
C47 C 0.1840(11) 1.131(2) 0.5951(7) 0.051(6) Uani 1 1 d . . . . .
H47 H 0.1623 1.1578 0.6121 0.062 Uiso 1 1 calc R U . . .
C48 C 0.2465(11) 1.0436(18) 0.5733(5) 0.041(5) Uani 1 1 d . . . . .
H48 H 0.2769 0.9998 0.5710 0.049 Uiso 1 1 calc R U . . .

loop_
_atom_site_aniso_label
_atom_site_aniso_U_11
_atom_site_aniso_U_22
_atom_site_aniso_U_33
_atom_site_aniso_U_23
_atom_site_aniso_U_13
_atom_site_aniso_U_12
Tb1 0.0263(5) 0.0136(4) 0.0150(4) -0.0003(3) -0.0012(3) 0.0005(3)
Tb2 0.0274(5) 0.0119(4) 0.0164(4) -0.0004(3) 0.0005(3) 0.0003(3)
N10 0.052(6) 0.051(7) 0.053(7) -0.003(5) 0.012(5) -0.001(5)
O14 0.052(6) 0.051(7) 0.053(7) -0.004(5) 0.013(5) -0.001(5)
C49 0.052(6) 0.051(7) 0.053(7) -0.003(5) 0.013(5) -0.001(5)
C50 0.052(8) 0.051(8) 0.053(8) -0.003(6) 0.012(6) -0.001(6)
C51 0.053(6) 0.052(6) 0.053(6) -0.001(4) 0.011(4) 0.000(4)
O14' 0.052(6) 0.051(7) 0.053(7) -0.004(5) 0.013(5) -0.001(5)
O1 0.050(9) 0.021(7) 0.032(7) -0.004(5) -0.002(6) -0.001(6)
O2 0.035(7) 0.033(7) 0.028(7) -0.008(6) -0.020(6) 0.008(6)
O3 0.031(7) 0.012(5) 0.030(7) 0.004(5) -0.006(5) 0.012(5)
O4 0.045(8) 0.016(6) 0.025(6) -0.004(5) -0.006(6) 0.016(6)
O5 0.024(7) 0.047(9) 0.030(7) 0.012(6) -0.002(5) -0.008(6)
O6 0.027(7) 0.044(8) 0.025(6) 0.003(6) 0.001(5) 0.002(6)
O7 0.040(8) 0.045(9) 0.033(7) -0.001(6) 0.007(6) -0.012(7)
O8 0.023(6) 0.017(6) 0.031(6) -0.001(5) 0.011(5) -0.002(5)
O9 0.076(12) 0.020(7) 0.032(7) -0.001(6) 0.012(7) -0.019(7)
O10 0.103(15) 0.035(9) 0.021(7) -0.010(6) -0.003(8) -0.027(9)
O11 0.045(8) 0.017(6) 0.021(6) 0.001(5) 0.006(5) 0.000(6)
O12 0.071(10) 0.020(6) 0.013(6) 0.003(5) -0.001(6) -0.005(7)
O13 0.042(9) 0.035(9) 0.086(13) -0.002(8) 0.021(9) -0.012(7)
N1 0.12(2) 0.073(17) 0.034(11) 0.011(12) -0.004(13) 0.017(17)
N2 0.25(5) 0.11(3) 0.045(16) 0.042(18) -0.02(2) -0.06(3)
N3 0.57(14) 0.16(5) 0.08(3) 0.05(3) 0.15(5) 0.05(7)
N4 0.073(16) 0.068(15) 0.034(10) 0.010(10) 0.010(10) -0.012(12)
N5 0.08(2) 0.12(3) 0.048(14) -0.005(15) -0.007(14) -0.042(19)
N6 0.12(3) 0.14(3) 0.046(15) 0.018(18) 0.000(16) -0.03(2)
N7 0.040(10) 0.054(11) 0.014(7) -0.004(7) 0.006(7) 0.004(9)
N8 0.029(9) 0.081(16) 0.034(10) 0.008(10) -0.004(8) 0.021(10)
N9 0.039(9) 0.016(7) 0.010(6) -0.001(5) -0.007(6) 0.000(6)
C1 0.021(8) 0.018(8) 0.030(9) -0.014(7) 0.000(7) -0.012(7)
C2 0.024(9) 0.035(10) 0.013(7) -0.010(7) -0.005(6) 0.009(8)
C3 0.028(9) 0.019(8) 0.014(7) -0.008(6) -0.008(6) 0.014(7)
C4 0.042(11) 0.033(10) 0.014(8) 0.001(7) -0.018(7) 0.023(9)
C5 0.065(15) 0.020(9) 0.019(9) -0.001(7) -0.011(9) 0.011(9)
C6 0.027(9) 0.019(8) 0.025(9) 0.001(7) -0.012(7) 0.002(7)
C7 0.022(8) 0.028(9) 0.018(8) -0.007(7) -0.010(6) 0.004(7)
C8 0.027(9) 0.016(8) 0.036(10) 0.002(7) 0.004(8) 0.013(7)
C9 0.10(2) 0.022(10) 0.025(10) 0.004(8) -0.022(11) 0.019(12)
C10 0.076(18) 0.039(13) 0.037(12) 0.004(10) 0.006(12) 0.018(13)
C11 0.09(2) 0.040(14) 0.057(16) 0.015(12) -0.013(15) -0.022(15)
C12 0.08(2) 0.061(16) 0.023(11) 0.000(10) 0.006(11) 0.009(15)
C13 0.13(3) 0.042(15) 0.040(14) 0.004(11) -0.026(16) 0.001(17)
C14 0.13(3) 0.030(12) 0.025(11) -0.001(9) -0.018(14) 0.004(15)
C15 0.55(16) 0.06(3) 0.06(3) 0.01(2) 0.06(5) -0.01(5)
C16 0.133(18) 0.133(18) 0.133(18) 0.000(2) 0.026(4) 0.000(2)
C17 0.037(10) 0.019(8) 0.023(9) 0.004(7) -0.006(7) 0.009(8)
C18 0.028(9) 0.045(12) 0.018(8) 0.000(8) -0.002(7) 0.011(9)
C19 0.021(4) 0.020(4) 0.023(4) 0.002(2) 0.006(2) 0.001(2)
C20 0.029(4) 0.028(4) 0.029(4) 0.000(2) 0.007(2) 0.000(2)
C21 0.030(10) 0.032(10) 0.028(9) 0.016(8) 0.001(8) -0.009(8)
C22 0.033(10) 0.038(11) 0.031(10) 0.006(8) 0.010(8) -0.003(9)
C23 0.028(10) 0.047(12) 0.036(11) 0.018(9) 0.007(8) 0.006(9)
C24 0.023(8) 0.016(8) 0.024(8) 0.008(6) 0.003(7) -0.002(7)
C25 0.041(12) 0.050(13) 0.030(10) 0.003(9) 0.008(9) -0.009(10)
C26 0.045(14) 0.08(2) 0.047(14) 0.023(13) 0.007(11) -0.001(14)
C27 0.052(17) 0.09(2) 0.08(2) 0.031(18) -0.001(15) -0.001(16)
C28 0.056(15) 0.066(17) 0.032(11) 0.016(11) 0.013(11) 0.002(13)
C29 0.048(15) 0.10(2) 0.040(13) 0.016(14) 0.011(11) -0.027(15)
C30 0.069(18) 0.075(19) 0.034(12) 0.019(12) -0.005(12) -0.010(15)
C31 0.14(4) 0.13(4) 0.057(19) 0.00(2) 0.06(2) -0.04(3)
C32 0.06(2) 0.22(6) 0.046(17) 0.04(2) -0.005(14) -0.02(3)
C33 0.036(10) 0.032(10) 0.016(8) -0.013(7) -0.002(7) -0.003(8)
C34 0.021(4) 0.019(4) 0.021(4) 0.001(2) 0.004(2) 0.000(2)
C35 0.066(14) 0.017(8) 0.019(8) -0.002(7) 0.013(9) 0.014(9)
C36 0.053(13) 0.024(9) 0.023(9) 0.001(7) 0.006(8) -0.006(9)
C37 0.047(12) 0.019(8) 0.024(9) -0.003(7) 0.005(8) -0.007(8)
C38 0.069(15) 0.017(9) 0.022(9) 0.004(7) 0.012(9) -0.014(9)
C39 0.013(3) 0.013(3) 0.010(3) -0.0007(19) -0.0001(19) -0.0005(19)
C40 0.024(8) 0.020(8) 0.020(8) -0.001(6) 0.005(6) 0.007(7)
C41 0.058(14) 0.028(10) 0.031(10) -0.002(8) 0.003(9) -0.014(10)
C42 0.12(3) 0.035(12) 0.027(11) 0.008(9) 0.003(13) 0.018(15)
C43 0.09(2) 0.015(9) 0.033(11) 0.001(8) 0.017(11) 0.015(11)
C44 0.049(12) 0.044(12) 0.015(8) 0.001(8) 0.003(8) -0.014(10)
C45 0.10(2) 0.066(18) 0.025(11) 0.002(11) 0.013(13) 0.007(17)
C46 0.10(2) 0.021(10) 0.033(11) 0.000(8) 0.012(12) -0.001(11)
C47 0.037(12) 0.079(19) 0.038(12) -0.005(12) 0.007(10) 0.012(13)
C48 0.057(14) 0.046(12) 0.019(9) 0.010(8) 0.007(9) 0.012(11)

loop_
_atom_type_symbol
_atom_type_description
_atom_type_scat_dispersion_real
_atom_type_scat_dispersion_imag
_atom_type_scat_source
C C 0.0033 0.0016 'International Tables Vol C Tables 4.2.6.8 and 6.1.1.4'
H H 0.0000 0.0000 'International Tables Vol C Tables 4.2.6.8 and 6.1.1.4'
N N 0.0061 0.0033 'International Tables Vol C Tables 4.2.6.8 and 6.1.1.4'
O O 0.0106 0.0060 'International Tables Vol C Tables 4.2.6.8 and 6.1.1.4'
Tb Tb -0.1723 4.1537 'International Tables Vol C Tables 4.2.6.8 and 6.1.1.4'

loop_
_geom_angle_atom_site_label_1
_geom_angle_atom_site_label_2
_geom_angle_atom_site_label_3
_geom_angle
_geom_angle_site_symmetry_1
_geom_angle_site_symmetry_3
_geom_angle_publ_flag
O11 Tb1 O1 83.5(5) 4_545 . ?
O11 Tb1 O6 127.8(5) 4_545 . ?
O1 Tb1 O6 79.0(5) . . ?
O11 Tb1 O3 75.8(5) 4_545 4 ?
O1 Tb1 O3 91.4(5) . 4 ?
O6 Tb1 O3 152.3(5) . 4 ?
O11 Tb1 O10 85.6(6) 4_545 . ?
O1 Tb1 O10 155.0(5) . . ?
O6 Tb1 O10 90.2(6) . . ?
O3 Tb1 O10 107.6(5) 4 . ?
O11 Tb1 O9 121.0(5) 4_545 . ?
O1 Tb1 O9 149.5(5) . . ?
O6 Tb1 O9 96.3(6) . . ?
O3 Tb1 O9 78.9(5) 4 . ?
O10 Tb1 O9 53.4(5) . . ?
O11 Tb1 O8 139.3(4) 4_545 2 ?
O1 Tb1 O8 77.8(5) . 2 ?
O6 Tb1 O8 83.6(4) . 2 ?
O3 Tb1 O8 69.0(4) 4 2 ?
O10 Tb1 O8 123.8(5) . 2 ?
O9 Tb1 O8 71.7(4) . 2 ?
O11 Tb1 O5 73.6(5) 4_545 . ?
O1 Tb1 O5 77.5(5) . . ?
O6 Tb1 O5 54.8(5) . . ?
O3 Tb1 O5 148.4(5) 4 . ?
O10 Tb1 O5 77.8(5) . . ?
O9 Tb1 O5 124.3(5) . . ?
O8 Tb1 O5 134.7(4) 2 . ?
O11 Tb1 C17 100.0(5) 4_545 . ?
O1 Tb1 C17 73.1(5) . . ?
O6 Tb1 C17 27.8(5) . . ?
O3 Tb1 C17 164.4(5) 4 . ?
O10 Tb1 C17 86.8(6) . . ?
O9 Tb1 C17 115.5(6) . . ?
O8 Tb1 C17 108.4(5) 2 . ?
O5 Tb1 C17 27.5(5) . . ?
O11 Tb1 C33 102.8(5) 4_545 . ?
O1 Tb1 C33 172.8(6) . . ?
O6 Tb1 C33 94.2(6) . . ?
O3 Tb1 C33 93.6(5) 4 . ?
O10 Tb1 C33 25.4(5) . . ?
O9 Tb1 C33 28.0(5) . . ?
O8 Tb1 C33 99.2(5) 2 . ?
O5 Tb1 C33 100.6(5) . . ?
C17 Tb1 C33 102.1(6) . . ?
O11 Tb1 Tb2 102.6(3) 4_545 2 ?
O1 Tb1 Tb2 69.8(3) . 2 ?
O6 Tb1 Tb2 116.2(4) . 2 ?
O3 Tb1 Tb2 36.8(3) 4 2 ?
O10 Tb1 Tb2 134.8(4) . 2 ?
O9 Tb1 Tb2 86.1(4) . 2 ?
O8 Tb1 Tb2 37.0(3) 2 2 ?
O5 Tb1 Tb2 147.3(4) . 2 ?
C17 Tb1 Tb2 133.5(4) . 2 ?
C33 Tb1 Tb2 111.7(4) . 2 ?
O2 Tb2 O12 81.5(5) 2 2_545 ?
O2 Tb2 O13 85.9(6) 2 . ?
O12 Tb2 O13 72.6(6) 2_545 . ?
O2 Tb2 O14' 84.0(7) 2 . ?
O12 Tb2 O14' 73.1(8) 2_545 . ?
O13 Tb2 O14' 145.3(8) . . ?
O2 Tb2 O14 75.4(8) 2 . ?
O12 Tb2 O14 67.6(19) 2_545 . ?
O13 Tb2 O14 137.9(18) . . ?
O2 Tb2 O4 129.7(5) 2 3_455 ?
O12 Tb2 O4 127.8(5) 2_545 3_455 ?
O13 Tb2 O4 70.2(6) . 3_455 ?
O14' Tb2 O4 138.6(7) . 3_455 ?
O14 Tb2 O4 148.4(13) . 3_455 ?
O2 Tb2 O7 126.9(5) 2 . ?
O12 Tb2 O7 128.7(5) 2_545 . ?
O13 Tb2 O7 139.6(6) . . ?
O14' Tb2 O7 69.7(7) . . ?
O14 Tb2 O7 79.0(16) . . ?
O4 Tb2 O7 70.3(5) 3_455 . ?
O2 Tb2 O8 76.6(4) 2 . ?
O12 Tb2 O8 139.3(5) 2_545 . ?
O13 Tb2 O8 138.1(5) . . ?
O14' Tb2 O8 70.8(7) . . ?
O14 Tb2 O8 73.8(18) . . ?
O4 Tb2 O8 92.2(4) 3_455 . ?
O7 Tb2 O8 51.6(4) . . ?
O2 Tb2 O3 80.4(5) 2 3_455 ?
O12 Tb2 O3 143.5(5) 2_545 3_455 ?
O13 Tb2 O3 74.7(5) . 3_455 ?
O14' Tb2 O3 135.4(7) . 3_455 ?
O14 Tb2 O3 136.0(15) . 3_455 ?
O4 Tb2 O3 51.3(4) 3_455 3_455 ?
O7 Tb2 O3 87.2(5) . 3_455 ?
O8 Tb2 O3 65.1(4) . 3_455 ?
O2 Tb2 N9 150.8(5) 2 8_465 ?
O12 Tb2 N9 69.2(4) 2_545 8_465 ?
O13 Tb2 N9 85.4(6) . 8_465 ?
O14' Tb2 N9 87.5(7) . 8_465 ?
O14 Tb2 N9 93.0(10) . 8_465 ?
O4 Tb2 N9 72.4(4) 3_455 8_465 ?
O7 Tb2 N9 75.1(5) . 8_465 ?
O8 Tb2 N9 126.4(4) . 8_465 ?
O3 Tb2 N9 123.7(4) 3_455 8_465 ?
O2 Tb2 C24 102.4(5) 2 . ?
O12 Tb2 C24 138.6(5) 2_545 . ?
O13 Tb2 C24 148.2(5) . . ?
O14' Tb2 C24 66.5(7) . . ?
O14 Tb2 C24 73.5(18) . . ?
O4 Tb2 C24 81.4(5) 3_455 . ?
O7 Tb2 C24 25.0(5) . . ?
O8 Tb2 C24 26.8(4) . . ?
O3 Tb2 C24 76.6(5) 3_455 . ?
N9 Tb2 C24 99.7(5) 8_465 . ?
O2 Tb2 C8 106.0(5) 2 3_455 ?
O12 Tb2 C8 142.0(6) 2_545 3_455 ?
O13 Tb2 C8 70.9(6) . 3_455 ?
O14' Tb2 C8 143.8(8) . 3_455 ?
O14 Tb2 C8 150.3(19) . 3_455 ?
O4 Tb2 C8 24.9(5) 3_455 3_455 ?
O7 Tb2 C8 77.0(5) . 3_455 ?
O8 Tb2 C8 77.7(5) . 3_455 ?
O3 Tb2 C8 26.4(5) 3_455 3_455 ?
N9 Tb2 C8 97.3(5) 8_465 3_455 ?
C24 Tb2 C8 77.4(5) . 3_455 ?
C49 N10 C50 115(3) . . ?
C49 N10 C51 127(2) . . ?
C50 N10 C51 117.3(12) . . ?
C49 O14 Tb2 142(5) . . ?
O14 C49 N10 124(4) . . ?
O14 C49 H49 117.8 . . ?
N10 C49 H49 117.8 . . ?
N10 C50 H50A 109.5 . . ?
N10 C50 H50B 117.7 . . ?
H50A C50 H50B 109.5 . . ?
N10 C50 H50C 100.4 . . ?
H50A C50 H50C 109.6 . . ?
H50B C50 H50C 109.7 . . ?
N10 C51 H51A 122.6 . . ?
N10 C51 H51B 109.9 . . ?
H51A C51 H51B 109.4 . . ?
N10 C51 H51C 94.8 . . ?
H51A C51 H51C 109.7 . . ?
H51B C51 H51C 109.1 . . ?
Tb2 O14' H14A 108.3 . . ?
Tb2 O14' H14B 110.5 . . ?
H14A O14' H14B 109.7 . . ?
C1 O1 Tb1 131.6(12) . . ?
C1 O2 Tb2 146.4(12) . 2 ?
C8 O3 Tb1 132.9(12) . 4_545 ?
C8 O3 Tb2 93.3(10) . 3_545 ?
Tb1 O3 Tb2 109.1(5) 4_545 3_545 ?
C8 O4 Tb2 96.9(10) . 3_545 ?
C17 O5 Tb1 86.8(10) . . ?
C17 O6 Tb1 93.6(11) . . ?
C24 O7 Tb2 95.6(11) . . ?
C24 O8 Tb1 130.1(10) . 2 ?
C24 O8 Tb2 92.4(10) . . ?
Tb1 O8 Tb2 107.6(4) 2 . ?
C33 O9 Tb1 90.5(10) . . ?
C33 O10 Tb1 95.2(13) . . ?
C40 O11 Tb1 147.3(12) . 4 ?
C40 O12 Tb2 149.1(11) . 2_565 ?
Tb2 O13 H13A 110.0 . . ?
Tb2 O13 H13B 109.2 . . ?
H13A O13 H13B 109.8 . . ?
N2 N1 C15 108(3) . . ?
N2 N1 C12 124(3) . . ?
C15 N1 C12 128(3) . . ?
C16 N2 N1 116(5) . . ?
C15 N3 C16 108(5) . . ?
N5 N4 C31 113(3) . . ?
N5 N4 C28 122(2) . . ?
C31 N4 C28 125(3) . . ?
N4 N5 C32 104(3) . . ?
C32 N6 C31 103(3) . . ?
C48 N7 N8 107.7(16) . . ?
C48 N7 C44 128(2) . . ?
N8 N7 C44 123.9(18) . . ?
C47 N8 N7 104.8(19) . . ?
C48 N9 C47 103.4(17) . . ?
C48 N9 Tb2 129.3(13) . 8_566 ?
C47 N9 Tb2 127.1(14) . 8_566 ?
O2 C1 O1 126.0(16) . . ?
O2 C1 C2 118.9(16) . . ?
O1 C1 C2 115.1(16) . . ?
C7 C2 C3 122.5(15) . . ?
C7 C2 C1 118.4(15) . . ?
C3 C2 C1 118.7(16) . . ?
C4 C3 C2 117.3(15) . . ?
C4 C3 H3 121.4 . . ?
C2 C3 H3 121.4 . . ?
C5 C4 C3 119.8(16) . . ?
C5 C4 C9 121.4(17) . . ?
C3 C4 C9 118.7(17) . . ?
C4 C5 C6 121.5(18) . . ?
C4 C5 H5 119.3 . . ?
C6 C5 H5 119.3 . . ?
C5 C6 C7 119.8(17) . . ?
C5 C6 C8 117.8(17) . . ?
C7 C6 C8 121.7(16) . . ?
C2 C7 C6 119.1(16) . . ?
C2 C7 H7 120.4 . . ?
C6 C7 H7 120.4 . . ?
O4 C8 O3 118.4(15) . . ?
O4 C8 C6 122.8(16) . . ?
O3 C8 C6 118.8(16) . . ?
O4 C8 Tb2 58.1(9) . 3_545 ?
O3 C8 Tb2 60.3(8) . 3_545 ?
C6 C8 Tb2 176.6(14) . 3_545 ?
C14 C9 C10 118(2) . . ?
C14 C9 C4 119(2) . . ?
C10 C9 C4 123(2) . . ?
C9 C10 C11 121(2) . . ?
C9 C10 H10 119.6 . . ?
C11 C10 H10 119.6 . . ?
C12 C11 C10 119(2) . . ?
C12 C11 H11 120.5 . . ?
C10 C11 H11 120.5 . . ?
C11 C12 N1 120(3) . . ?
C11 C12 C13 122(2) . . ?
N1 C12 C13 117(2) . . ?
C14 C13 C12 116(2) . . ?
C14 C13 H13C 121.9 . . ?
C12 C13 H13C 121.9 . . ?
C9 C14 C13 123(3) . . ?
C9 C14 H14 118.3 . . ?
C13 C14 H14 118.3 . . ?
N1 C15 N3 105(5) . . ?
N1 C15 H15 127.4 . . ?
N3 C15 H15 127.4 . . ?
N2 C16 N3 101(5) . . ?
N2 C16 H16 129.6 . . ?
N3 C16 H16 129.6 . . ?
O5 C17 O6 122.7(17) . . ?
O5 C17 C18 120.2(16) . . ?
O6 C17 C18 117.1(18) . . ?
O5 C17 Tb1 65.8(9) . . ?
O6 C17 Tb1 58.6(9) . . ?
C18 C17 Tb1 164.7(13) . . ?
C23 C18 C19 113.0(17) . . ?
C23 C18 C17 120.4(19) . . ?
C19 C18 C17 126.1(17) . . ?
C20 C19 C18 128.7(18) . . ?
C20 C19 H19 115.6 . . ?
C18 C19 H19 115.6 . . ?
C19 C20 C21 118.6(19) . . ?
C19 C20 C24 124.0(18) . . ?
C21 C20 C24 116.7(16) . . ?
C22 C21 C20 118.8(18) . . ?
C22 C21 H21 120.6 . . ?
C20 C21 H21 120.6 . . ?
C21 C22 C23 119.7(18) . . ?
C21 C22 C25 121.0(19) . . ?
C23 C22 C25 119.3(19) . . ?
C22 C23 C18 120.4(19) . . ?
C22 C23 H23 119.8 . . ?
C18 C23 H23 119.8 . . ?
O7 C24 O8 119.9(16) . . ?
O7 C24 C20 122.4(16) . . ?
O8 C24 C20 117.5(15) . . ?
O7 C24 Tb2 59.4(9) . . ?
O8 C24 Tb2 60.8(8) . . ?
C20 C24 Tb2 170.1(12) . . ?
C30 C25 C26 118(2) . . ?
C30 C25 C22 123(2) . . ?
C26 C25 C22 118(2) . . ?
C25 C26 C27 118(2) . . ?
C25 C26 H26 121.0 . . ?
C27 C26 H26 121.0 . . ?
C28 C27 C26 119(3) . . ?
C28 C27 H27 120.3 . . ?
C26 C27 H27 120.3 . . ?
C27 C28 C29 123(2) . . ?
C27 C28 N4 118(2) . . ?
C29 C28 N4 119(2) . . ?
C28 C29 C30 119(3) . . ?
C28 C29 H29 120.6 . . ?
C30 C29 H29 120.6 . . ?
C29 C30 C25 123(3) . . ?
C29 C30 H30 118.7 . . ?
C25 C30 H30 118.7 . . ?
N4 C31 N6 104(4) . . ?
N4 C31 H31 127.8 . . ?
N6 C31 H31 127.8 . . ?
N5 C32 N6 116(3) . . ?
N5 C32 H32 122.1 . . ?
N6 C32 H32 122.1 . . ?
O10 C33 O9 120.7(17) . . ?
O10 C33 C34 121.6(19) . . ?
O9 C33 C34 117.4(15) . . ?
O10 C33 Tb1 59.4(11) . . ?
O9 C33 Tb1 61.4(9) . . ?
C34 C33 Tb1 172.6(14) . . ?
C35 C34 C39 117.5(15) . . ?
C35 C34 C33 123.2(16) . . ?
C39 C34 C33 119.3(15) . . ?
C34 C35 C36 119.6(18) . . ?
C34 C35 H35 120.2 . . ?
C36 C35 H35 120.2 . . ?
C37 C36 C35 120.0(17) . . ?
C37 C36 C41 121.4(18) . . ?
C35 C36 C41 118.5(17) . . ?
C36 C37 C38 119.9(17) . . ?
C36 C37 H37 120.1 . . ?
C38 C37 H37 120.1 . . ?
C39 C38 C37 121.6(16) . . ?
C39 C38 C40 121.7(15) . . ?
C37 C38 C40 116.7(16) . . ?
C38 C39 C34 121.3(14) . . ?
C38 C39 H39 119.4 . . ?
C34 C39 H39 119.4 . . ?
O12 C40 O11 125.3(17) . . ?
O12 C40 C38 118.2(15) . . ?
O11 C40 C38 116.5(15) . . ?
C42 C41 C46 118(2) . . ?
C42 C41 C36 121(2) . . ?
C46 C41 C36 121(2) . . ?
C43 C42 C41 122(2) . . ?
C43 C42 H42 119.1 . . ?
C41 C42 H42 119.1 . . ?
C42 C43 C44 119(2) . . ?
C42 C43 H43 120.3 . . ?
C44 C43 H43 120.3 . . ?
C45 C44 N7 123(2) . . ?
C45 C44 C43 119(2) . . ?
N7 C44 C43 118(2) . . ?
C44 C45 C46 124(3) . . ?
C44 C45 H45 117.8 . . ?
C46 C45 H45 117.8 . . ?
C45 C46 C41 117(2) . . ?
C45 C46 H46 121.4 . . ?
C41 C46 H46 121.4 . . ?
N8 C47 N9 114(2) . . ?
N8 C47 H47 122.9 . . ?
N9 C47 H47 122.9 . . ?
N9 C48 N7 109.7(19) . . ?
N9 C48 H48 125.2 . . ?
N7 C48 H48 125.2 . . ?

loop_
_geom_bond_atom_site_label_1
_geom_bond_atom_site_label_2
_geom_bond_distance
_geom_bond_site_symmetry_2
_geom_bond_publ_flag
Tb1 O11 2.283(14) 4_545 ?
Tb1 O1 2.326(13) . ?
Tb1 O6 2.340(13) . ?
Tb1 O3 2.381(13) 4 ?
Tb1 O10 2.398(16) . ?
Tb1 O9 2.439(14) . ?
Tb1 O8 2.445(12) 2 ?
Tb1 O5 2.500(13) . ?
Tb1 C17 2.737(18) . ?
Tb1 C33 2.776(18) . ?
Tb1 Tb2 4.0176(12) 2 ?
Tb2 O2 2.306(13) 2 ?
Tb2 O12 2.317(14) 2_545 ?
Tb2 O13 2.386(16) . ?
Tb2 O14' 2.409(10) . ?
Tb2 O14 2.411(10) . ?
Tb2 O4 2.506(12) 3_455 ?
Tb2 O7 2.508(15) . ?
Tb2 O8 2.534(12) . ?
Tb2 O3 2.549(12) 3_455 ?
Tb2 N9 2.549(13) 8_465 ?
Tb2 C24 2.900(16) . ?
Tb2 C8 2.930(16) 3_455 ?
N10 C49 1.279(10) . ?
N10 C50 1.480(10) . ?
N10 C51 1.481(10) . ?
O14 C49 1.229(10) . ?
C49 H49 0.9300 . ?
C50 H50A 0.9686 . ?
C50 H50B 0.9675 . ?
C50 H50C 0.9647 . ?
C51 H51A 0.9674 . ?
C51 H51B 0.9637 . ?
C51 H51C 0.9631 . ?
O14' H14A 0.9685 . ?
O14' H14B 0.9626 . ?
O1 C1 1.26(2) . ?
O2 C1 1.22(2) . ?
O2 Tb2 2.306(13) 2 ?
O3 C8 1.30(2) . ?
O3 Tb1 2.381(13) 4_545 ?
O3 Tb2 2.549(12) 3_545 ?
O4 C8 1.24(2) . ?
O4 Tb2 2.506(12) 3_545 ?
O5 C17 1.26(3) . ?
O6 C17 1.28(2) . ?
O7 C24 1.23(2) . ?
O8 C24 1.31(2) . ?
O8 Tb1 2.445(12) 2 ?
O9 C33 1.30(2) . ?
O10 C33 1.20(2) . ?
O11 C40 1.25(2) . ?
O11 Tb1 2.283(13) 4 ?
O12 C40 1.25(2) . ?
O12 Tb2 2.317(13) 2_565 ?
O13 H13A 0.9682 . ?
O13 H13B 0.9636 . ?
N1 N2 1.30(5) . ?
N1 C15 1.31(6) . ?
N1 C12 1.44(3) . ?
N2 C16 1.27(6) . ?
N3 C15 1.37(6) . ?
N3 C16 1.43(8) . ?
N4 N5 1.28(4) . ?
N4 C31 1.36(4) . ?
N4 C28 1.47(3) . ?
N5 C32 1.30(4) . ?
N6 C32 1.31(5) . ?
N6 C31 1.40(5) . ?
N7 C48 1.34(3) . ?
N7 N8 1.38(3) . ?
N7 C44 1.40(2) . ?
N8 C47 1.28(3) . ?
N9 C48 1.34(3) . ?
N9 C47 1.36(3) . ?
N9 Tb2 2.550(13) 8_566 ?
C1 C2 1.54(2) . ?
C2 C7 1.36(3) . ?
C2 C3 1.43(2) . ?
C3 C4 1.41(2) . ?
C3 H3 0.9300 . ?
C4 C5 1.38(3) . ?
C4 C9 1.51(2) . ?
C5 C6 1.39(2) . ?
C5 H5 0.9300 . ?
C6 C7 1.40(2) . ?
C6 C8 1.49(2) . ?
C7 H7 0.9300 . ?
C8 Tb2 2.930(16) 3_545 ?
C9 C14 1.36(3) . ?
C9 C10 1.38(3) . ?
C10 C11 1.45(3) . ?
C10 H10 0.9300 . ?
C11 C12 1.30(4) . ?
C11 H11 0.9300 . ?
C12 C13 1.44(4) . ?
C13 C14 1.40(3) . ?
C13 H13C 0.9300 . ?
C14 H14 0.9300 . ?
C15 H15 0.9300 . ?
C16 H16 0.9300 . ?
C17 C18 1.52(2) . ?
C18 C23 1.40(3) . ?
C18 C19 1.45(3) . ?
C19 C20 1.17(3) . ?
C19 H19 0.9300 . ?
C20 C21 1.44(3) . ?
C20 C24 1.50(3) . ?
C21 C22 1.38(3) . ?
C21 H21 0.9300 . ?
C22 C23 1.38(3) . ?
C22 C25 1.50(3) . ?
C23 H23 0.9300 . ?
C25 C30 1.37(4) . ?
C25 C26 1.43(3) . ?
C26 C27 1.44(4) . ?
C26 H26 0.9300 . ?
C27 C28 1.35(4) . ?
C27 H27 0.9300 . ?
C28 C29 1.36(4) . ?
C29 C30 1.37(3) . ?
C29 H29 0.9300 . ?
C30 H30 0.9300 . ?
C31 H31 0.9300 . ?
C32 H32 0.9300 . ?
C33 C34 1.45(2) . ?
C34 C35 1.41(2) . ?
C34 C39 1.44(2) . ?
C35 C36 1.43(3) . ?
C35 H35 0.9300 . ?
C36 C37 1.37(3) . ?
C36 C41 1.48(3) . ?
C37 C38 1.41(3) . ?
C37 H37 0.9300 . ?
C38 C39 1.33(2) . ?
C38 C40 1.53(2) . ?
C39 H39 0.9300 . ?
C41 C42 1.38(3) . ?
C41 C46 1.43(3) . ?
C42 C43 1.38(3) . ?
C42 H42 0.9300 . ?
C43 C44 1.41(3) . ?
C43 H43 0.9300 . ?
C44 C45 1.30(4) . ?
C45 C46 1.41(3) . ?
C45 H45 0.9300 . ?
C46 H46 0.9300 . ?
C47 H47 0.9300 . ?
C48 H48 0.9300 . ?

loop_
_geom_torsion_atom_site_label_1
_geom_torsion_atom_site_label_2
_geom_torsion_atom_site_label_3
_geom_torsion_atom_site_label_4
_geom_torsion
_geom_torsion_site_symmetry_1
_geom_torsion_site_symmetry_2
_geom_torsion_site_symmetry_3
_geom_torsion_site_symmetry_4
_geom_torsion_publ_flag
Tb2 O14 C49 N10 -178(2) . . . . ?
C50 N10 C49 O14 180.00(7) . . . . ?
C51 N10 C49 O14 0.00(8) . . . . ?
C15 N1 N2 C16 -9(8) . . . . ?
C12 N1 N2 C16 -178(5) . . . . ?
C31 N4 N5 C32 4(5) . . . . ?
C28 N4 N5 C32 175(4) . . . . ?
C48 N7 N8 C47 -2(3) . . . . ?
C44 N7 N8 C47 175(2) . . . . ?
Tb2 O2 C1 O1 0(4) 2 . . . ?
Tb2 O2 C1 C2 178.9(16) 2 . . . ?
Tb1 O1 C1 O2 20(3) . . . . ?
Tb1 O1 C1 C2 -159.2(13) . . . . ?
O2 C1 C2 C7 1(3) . . . . ?
O1 C1 C2 C7 179.9(18) . . . . ?
O2 C1 C2 C3 -172.4(18) . . . . ?
O1 C1 C2 C3 7(2) . . . . ?
C7 C2 C3 C4 3(3) . . . . ?
C1 C2 C3 C4 175.3(17) . . . . ?
C2 C3 C4 C5 -2(3) . . . . ?
C2 C3 C4 C9 -177(2) . . . . ?
C3 C4 C5 C6 1(4) . . . . ?
C9 C4 C5 C6 176(2) . . . . ?
C4 C5 C6 C7 0(3) . . . . ?
C4 C5 C6 C8 -171(2) . . . . ?
C3 C2 C7 C6 -2(3) . . . . ?
C1 C2 C7 C6 -174.8(17) . . . . ?
C5 C6 C7 C2 1(3) . . . . ?
C8 C6 C7 C2 171.2(18) . . . . ?
Tb2 O4 C8 O3 -2.0(19) 3_545 . . . ?
Tb2 O4 C8 C6 176.2(16) 3_545 . . . ?
Tb1 O3 C8 O4 122.0(17) 4_545 . . . ?
Tb2 O3 C8 O4 1.9(19) 3_545 . . . ?
Tb1 O3 C8 C6 -56(2) 4_545 . . . ?
Tb2 O3 C8 C6 -176.3(16) 3_545 . . . ?
Tb1 O3 C8 Tb2 120.1(14) 4_545 . . 3_545 ?
C5 C6 C8 O4 -15(3) . . . . ?
C7 C6 C8 O4 174.1(19) . . . . ?
C5 C6 C8 O3 162.7(19) . . . . ?
C7 C6 C8 O3 -8(3) . . . . ?
C5 C4 C9 C14 32(4) . . . . ?
C3 C4 C9 C14 -154(3) . . . . ?
C5 C4 C9 C10 -147(3) . . . . ?
C3 C4 C9 C10 27(4) . . . . ?
C14 C9 C10 C11 -7(5) . . . . ?
C4 C9 C10 C11 172(3) . . . . ?
C9 C10 C11 C12 2(5) . . . . ?
C10 C11 C12 N1 -180(3) . . . . ?
C10 C11 C12 C13 0(5) . . . . ?
N2 N1 C12 C11 -11(6) . . . . ?
C15 N1 C12 C11 -178(7) . . . . ?
N2 N1 C12 C13 169(4) . . . . ?
C15 N1 C12 C13 2(8) . . . . ?
C11 C12 C13 C14 2(6) . . . . ?
N1 C12 C13 C14 -178(3) . . . . ?
C10 C9 C14 C13 10(5) . . . . ?
C4 C9 C14 C13 -169(3) . . . . ?
C12 C13 C14 C9 -7(6) . . . . ?
N2 N1 C15 N3 13(9) . . . . ?
C12 N1 C15 N3 -178(5) . . . . ?
C16 N3 C15 N1 -13(10) . . . . ?
N1 N2 C16 N3 1(8) . . . . ?
C15 N3 C16 N2 8(10) . . . . ?
Tb1 O5 C17 O6 14.3(18) . . . . ?
Tb1 O5 C17 C18 -164.1(16) . . . . ?
Tb1 O6 C17 O5 -15(2) . . . . ?
Tb1 O6 C17 C18 163.2(14) . . . . ?
O5 C17 C18 C23 -10(3) . . . . ?
O6 C17 C18 C23 171.4(19) . . . . ?
Tb1 C17 C18 C23 -119(5) . . . . ?
O5 C17 C18 C19 160.4(19) . . . . ?
O6 C17 C18 C19 -18(3) . . . . ?
Tb1 C17 C18 C19 51(6) . . . . ?
C23 C18 C19 C20 -11(3) . . . . ?
C17 C18 C19 C20 178(2) . . . . ?
C18 C19 C20 C21 12(3) . . . . ?
C18 C19 C20 C24 -178.4(18) . . . . ?
C19 C20 C21 C22 -6(3) . . . . ?
C24 C20 C21 C22 -176.2(19) . . . . ?
C20 C21 C22 C23 0(3) . . . . ?
C20 C21 C22 C25 180(2) . . . . ?
C21 C22 C23 C18 1(3) . . . . ?
C25 C22 C23 C18 -179(2) . . . . ?
C19 C18 C23 C22 3(3) . . . . ?
C17 C18 C23 C22 175(2) . . . . ?
Tb2 O7 C24 O8 -6.1(18) . . . . ?
Tb2 O7 C24 C20 168.6(15) . . . . ?
Tb1 O8 C24 O7 -109.4(18) 2 . . . ?
Tb2 O8 C24 O7 6.1(18) . . . . ?
Tb1 O8 C24 C20 75.6(19) 2 . . . ?
Tb2 O8 C24 C20 -168.9(14) . . . . ?
Tb1 O8 C24 Tb2 -115.5(12) 2 . . . ?
C19 C20 C24 O7 -154(2) . . . . ?
C21 C20 C24 O7 17(3) . . . . ?
C19 C20 C24 O8 21(3) . . . . ?
C21 C20 C24 O8 -168.6(17) . . . . ?
C21 C22 C25 C30 -150(3) . . . . ?
C23 C22 C25 C30 30(4) . . . . ?
C21 C22 C25 C26 33(3) . . . . ?
C23 C22 C25 C26 -147(3) . . . . ?
C30 C25 C26 C27 4(4) . . . . ?
C22 C25 C26 C27 -180(3) . . . . ?
C25 C26 C27 C28 -1(5) . . . . ?
C26 C27 C28 C29 -2(5) . . . . ?
C26 C27 C28 N4 176(3) . . . . ?
N5 N4 C28 C27 -9(5) . . . . ?
C31 N4 C28 C27 161(4) . . . . ?
N5 N4 C28 C29 170(3) . . . . ?
C31 N4 C28 C29 -20(5) . . . . ?
C27 C28 C29 C30 4(5) . . . . ?
N4 C28 C29 C30 -175(3) . . . . ?
C28 C29 C30 C25 -1(5) . . . . ?
C26 C25 C30 C29 -2(5) . . . . ?
C22 C25 C30 C29 -179(3) . . . . ?
N5 N4 C31 N6 -7(5) . . . . ?
C28 N4 C31 N6 -178(3) . . . . ?
C32 N6 C31 N4 7(5) . . . . ?
N4 N5 C32 N6 1(6) . . . . ?
C31 N6 C32 N5 -5(6) . . . . ?
Tb1 O10 C33 O9 -3(2) . . . . ?
Tb1 O10 C33 C34 171.4(17) . . . . ?
Tb1 O9 C33 O10 3(2) . . . . ?
Tb1 O9 C33 C34 -171.7(16) . . . . ?
O10 C33 C34 C35 176(2) . . . . ?
O9 C33 C34 C35 -9(3) . . . . ?
O10 C33 C34 C39 -4(3) . . . . ?
O9 C33 C34 C39 170.4(17) . . . . ?
C39 C34 C35 C36 -2(3) . . . . ?
C33 C34 C35 C36 177.2(19) . . . . ?
C34 C35 C36 C37 3(3) . . . . ?
C34 C35 C36 C41 178(2) . . . . ?
C35 C36 C37 C38 -3(3) . . . . ?
C41 C36 C37 C38 -178(2) . . . . ?
C36 C37 C38 C39 3(3) . . . . ?
C36 C37 C38 C40 -179(2) . . . . ?
C37 C38 C39 C34 -2(3) . . . . ?
C40 C38 C39 C34 179.2(17) . . . . ?
C35 C34 C39 C38 2(3) . . . . ?
C33 C34 C39 C38 -177.5(19) . . . . ?
Tb2 O12 C40 O11 30(4) 2_565 . . . ?
Tb2 O12 C40 C38 -148(2) 2_565 . . . ?
Tb1 O11 C40 O12 85(3) 4 . . . ?
Tb1 O11 C40 C38 -97(2) 4 . . . ?
C39 C38 C40 O12 162(2) . . . . ?
C37 C38 C40 O12 -16(3) . . . . ?
C39 C38 C40 O11 -16(3) . . . . ?
C37 C38 C40 O11 165.6(19) . . . . ?
C37 C36 C41 C42 33(4) . . . . ?
C35 C36 C41 C42 -143(3) . . . . ?
C37 C36 C41 C46 -138(2) . . . . ?
C35 C36 C41 C46 47(3) . . . . ?
C46 C41 C42 C43 -5(5) . . . . ?
C36 C41 C42 C43 -176(3) . . . . ?
C41 C42 C43 C44 1(5) . . . . ?
C48 N7 C44 C45 24(4) . . . . ?
N8 N7 C44 C45 -152(3) . . . . ?
C48 N7 C44 C43 -154(3) . . . . ?
N8 N7 C44 C43 29(3) . . . . ?
C42 C43 C44 C45 0(4) . . . . ?
C42 C43 C44 N7 179(3) . . . . ?
N7 C44 C45 C46 -177(3) . . . . ?
C43 C44 C45 C46 2(5) . . . . ?
C44 C45 C46 C41 -5(5) . . . . ?
C42 C41 C46 C45 7(4) . . . . ?
C36 C41 C46 C45 177(3) . . . . ?
N7 N8 C47 N9 3(3) . . . . ?
C48 N9 C47 N8 -4(3) . . . . ?
Tb2 N9 C47 N8 -179.0(17) 8_566 . . . ?
C47 N9 C48 N7 3(3) . . . . ?
Tb2 N9 C48 N7 177.5(13) 8_566 . . . ?
N8 N7 C48 N9 -1(3) . . . . ?
C44 N7 C48 N9 -178(2) . . . . ?

loop_
_platon_squeeze_void_nr
_platon_squeeze_void_average_x
_platon_squeeze_void_average_y
_platon_squeeze_void_average_z
_platon_squeeze_void_volume
_platon_squeeze_void_count_electrons
1 1.000 0.049 0.250 220.5 100.4
2 0.500 0.026 0.250 21.4 6.4
3 1.000 -0.049 0.750 220.6 91.0
4 0.500 -0.026 0.750 21.5 4.6
5 0.250 0.250 0.000 116.6 37.2
6 0.750 0.250 0.500 116.6 37.1
7 0.500 0.451 0.750 220.6 91.0
8 0.500 0.549 0.250 220.5 100.3
9 0.000 0.474 0.750 21.5 4.6
10 0.000 0.526 0.250 21.4 6.4
11 0.750 0.750 0.000 116.6 37.2
12 0.250 0.750 0.500 116.6 37.1
